data_4128673
loop_
_publ_author_name
'Zhu, Jie S.'
'Li, Clarabella J.'
'Tsui, Ka Yi'
'Kraemer, Niklas'
'Son, Jung-Ho'
'Haddadin, Makhluf J.'
'Tantillo, Dean J.'
'Kurth, Mark J.'

_publ_section_title
;
 Accessing Multiple Classes of 2 H-Indazoles: Mechanistic Implications for
 the Cadogan and Davis-Beirut Reactions.
;
_journal_issue 15
_journal_name_full 'Journal of the American Chemical Society'
_journal_page_first 6247
_journal_page_last 6253
_journal_paper_doi 10.1021/jacs.8b13481
_journal_volume 141
_journal_year 2019
_chemical_formula_sum 'C13 H16 N2 O'
_chemical_formula_weight 216.28
_space_group_crystal_system triclinic
_space_group_IT_number 2
_space_group_name_Hall '-P 1'
_space_group_name_H-M_alt 'P -1'
_atom_sites_solution_hydrogens geom
_audit_creation_method SHELXL-2017/1
_cell_angle_alpha 97.374(2)
_cell_angle_beta 90.086(2)
_cell_angle_gamma 99.864(2)
_cell_formula_units_Z 8
_cell_length_a 10.5923(9)
_cell_length_b 11.7189(10)
_cell_length_c 18.6587(17)
_cell_measurement_reflns_used 9906
_cell_measurement_temperature 296(2)
_cell_measurement_theta_max 27.72
_cell_measurement_theta_min 2.21
_cell_volume 2262.3(3)
_computing_structure_refinement 'SHELXL-2017/1 (Sheldrick, 2017)'
_diffrn_ambient_temperature 296(2)
_diffrn_measured_fraction_theta_full 0.966
_diffrn_measured_fraction_theta_max 0.939
_diffrn_measurement_device_type 'Bruker APEX-II CCD'
_diffrn_measurement_method '\f and \w scans'
_diffrn_radiation_type MoK\a
_diffrn_radiation_wavelength 0.71073
_diffrn_reflns_av_R_equivalents 0.0285
_diffrn_reflns_av_unetI/netI 0.0410
_diffrn_reflns_Laue_measured_fraction_full 0.966
_diffrn_reflns_Laue_measured_fraction_max 0.939
_diffrn_reflns_limit_h_max 13
_diffrn_reflns_limit_h_min -13
_diffrn_reflns_limit_k_max 14
_diffrn_reflns_limit_k_min -15
_diffrn_reflns_limit_l_max 24
_diffrn_reflns_limit_l_min -21
_diffrn_reflns_number 21544
_diffrn_reflns_point_group_measured_fraction_full 0.966
_diffrn_reflns_point_group_measured_fraction_max 0.939
_diffrn_reflns_theta_full 25.242
_diffrn_reflns_theta_max 27.742
_diffrn_reflns_theta_min 1.101
_exptl_absorpt_coefficient_mu 0.082
_exptl_crystal_colour yellow
_exptl_crystal_density_diffrn 1.270
_exptl_crystal_description block
_exptl_crystal_F_000 928
_exptl_crystal_size_max 0.494
_exptl_crystal_size_mid 0.217
_exptl_crystal_size_min 0.156
_refine_diff_density_max 0.244
_refine_diff_density_min -0.244
_refine_diff_density_rms 0.043
_refine_ls_extinction_method none
_refine_ls_goodness_of_fit_ref 1.743
_refine_ls_hydrogen_treatment constr
_refine_ls_matrix_type full
_refine_ls_number_parameters 577
_refine_ls_number_reflns 9998
_refine_ls_number_restraints 0
_refine_ls_restrained_S_all 1.743
_refine_ls_R_factor_all 0.0616
_refine_ls_R_factor_gt 0.0450
_refine_ls_shift/su_max 0.001
_refine_ls_shift/su_mean 0.000
_refine_ls_structure_factor_coef Fsqd
_refine_ls_weighting_details 'w=1/[\s^2^(Fo^2^)] where P=(Fo^2^+2Fc^2^)/3'
_refine_ls_weighting_scheme calc
_refine_ls_wR_factor_gt 0.0768
_refine_ls_wR_factor_ref 0.0797
_reflns_Friedel_coverage 0.000
_reflns_number_gt 7823
_reflns_number_total 9998
_reflns_threshold_expression 'I > 2\s(I)'
_cod_data_source_file ja8b13481_si_003.cif
_cod_data_source_block n-cyclohexyl-n-oxide
_cod_database_code 4128673
_shelx_shelxl_version_number 2017/1
_shelx_space_group_comment
;
The symmetry employed for this shelxl refinement is uniquely defined
by the following loop, which should always be used as a source of
symmetry information in preference to the above space-group names.
They are only intended as comments.
;
_shelx_estimated_absorpt_t_min 0.961
_shelx_estimated_absorpt_t_max 0.987

loop_
_space_group_symop_operation_xyz
'x, y, z'
'-x, -y, -z'

loop_
_atom_site_label
_atom_site_type_symbol
_atom_site_fract_x
_atom_site_fract_y
_atom_site_fract_z
_atom_site_U_iso_or_equiv
_atom_site_adp_type
_atom_site_occupancy
_atom_site_site_symmetry_order
_atom_site_calc_flag
_atom_site_refinement_flags_posn
_atom_site_refinement_flags_adp
C1 C 0.42282(12) 0.78616(11) 0.33196(6) 0.0198(3) Uani 1 1 d . .
C2 C 0.32142(12) 0.69581(11) 0.30704(7) 0.0253(3) Uani 1 1 d . .
H2 H 0.247944 0.710761 0.285305 0.030 Uiso 1 1 calc R U
C3 C 0.33589(13) 0.58496(12) 0.31624(7) 0.0293(3) Uani 1 1 d . .
H3 H 0.270470 0.522989 0.300656 0.035 Uiso 1 1 calc R U
C4 C 0.44841(13) 0.56209(11) 0.34902(7) 0.0276(3) Uani 1 1 d . .
H4 H 0.455057 0.485399 0.354068 0.033 Uiso 1 1 calc R U
C5 C 0.54748(12) 0.65004(11) 0.37342(7) 0.0259(3) Uani 1 1 d . .
H5 H 0.620598 0.633643 0.394746 0.031 Uiso 1 1 calc R U
C6 C 0.53608(12) 0.76651(11) 0.36544(6) 0.0220(3) Uani 1 1 d . .
C7 C 0.61267(12) 0.87571(11) 0.38247(7) 0.0244(3) Uani 1 1 d . .
H7 H 0.692954 0.890767 0.405362 0.029 Uiso 1 1 calc R U
C8 C 0.58398(11) 1.08416(10) 0.36655(6) 0.0211(3) Uani 1 1 d . .
H8 H 0.538700 1.110852 0.327755 0.025 Uiso 1 1 calc R U
C9 C 0.54051(12) 1.14077(10) 0.43839(7) 0.0249(3) Uani 1 1 d . .
H9A H 0.584207 1.116574 0.478082 0.030 Uiso 1 1 calc R U
H9B H 0.449020 1.116056 0.443028 0.030 Uiso 1 1 calc R U
C10 C 0.57126(13) 1.27334(11) 0.44138(7) 0.0322(3) Uani 1 1 d . .
H10A H 0.522332 1.297466 0.403771 0.039 Uiso 1 1 calc R U
H10B H 0.546247 1.309523 0.487658 0.039 Uiso 1 1 calc R U
C11 C 0.71362(12) 1.31459(11) 0.43125(7) 0.0300(3) Uani 1 1 d . .
H11A H 0.729804 1.398495 0.430761 0.036 Uiso 1 1 calc R U
H11B H 0.762094 1.297526 0.471529 0.036 Uiso 1 1 calc R U
C12 C 0.75810(13) 1.25460(11) 0.36087(7) 0.0310(3) Uani 1 1 d . .
H12A H 0.849889 1.278676 0.357144 0.037 Uiso 1 1 calc R U
H12B H 0.716572 1.278796 0.320398 0.037 Uiso 1 1 calc R U
C13 C 0.72701(12) 1.12173(11) 0.35687(7) 0.0280(3) Uani 1 1 d . .
H13A H 0.751775 1.085864 0.310439 0.034 Uiso 1 1 calc R U
H13B H 0.774760 1.096262 0.394447 0.034 Uiso 1 1 calc R U
C14 C 0.03801(11) 0.75757(11) 0.38281(6) 0.0197(3) Uani 1 1 d . .
C15 C 0.04338(12) 0.64445(11) 0.39833(7) 0.0257(3) Uani 1 1 d . .
H15 H 0.104592 0.630370 0.430328 0.031 Uiso 1 1 calc R U
C16 C -0.04572(13) 0.55604(12) 0.36412(7) 0.0294(3) Uani 1 1 d . .
H16 H -0.044729 0.479821 0.372842 0.035 Uiso 1 1 calc R U
C17 C -0.13988(13) 0.57734(12) 0.31556(7) 0.0303(3) Uani 1 1 d . .
H17 H -0.199497 0.514899 0.293698 0.036 Uiso 1 1 calc R U
C18 C -0.14490(12) 0.68744(12) 0.30022(7) 0.0271(3) Uani 1 1 d . .
H18 H -0.207211 0.700199 0.268447 0.032 Uiso 1 1 calc R U
C19 C -0.05289(11) 0.78215(11) 0.33384(6) 0.0211(3) Uani 1 1 d . .
C20 C -0.02678(11) 0.90179(11) 0.33106(6) 0.0215(3) Uani 1 1 d . .
H20 H -0.070876 0.943217 0.303244 0.026 Uiso 1 1 calc R U
C21 C 0.14760(12) 1.06613(10) 0.39163(6) 0.0195(3) Uani 1 1 d . .
H21 H 0.238115 1.060002 0.397228 0.023 Uiso 1 1 calc R U
C22 C 0.13600(12) 1.13372(11) 0.32815(6) 0.0247(3) Uani 1 1 d . .
H22A H 0.047209 1.141088 0.320886 0.030 Uiso 1 1 calc R U
H22B H 0.163952 1.091872 0.284451 0.030 Uiso 1 1 calc R U
C23 C 0.21842(13) 1.25467(11) 0.34338(7) 0.0299(3) Uani 1 1 d . .
H23A H 0.206877 1.298913 0.304062 0.036 Uiso 1 1 calc R U
H23B H 0.307978 1.246778 0.345507 0.036 Uiso 1 1 calc R U
C24 C 0.18396(13) 1.32139(11) 0.41445(7) 0.0319(3) Uani 1 1 d . .
H24A H 0.242237 1.395349 0.424040 0.038 Uiso 1 1 calc R U
H24B H 0.097692 1.337745 0.410407 0.038 Uiso 1 1 calc R U
C25 C 0.19211(12) 1.25065(11) 0.47695(7) 0.0261(3) Uani 1 1 d . .
H25A H 0.165060 1.292541 0.520894 0.031 Uiso 1 1 calc R U
H25B H 0.280347 1.241567 0.484246 0.031 Uiso 1 1 calc R U
C26 C 0.10767(12) 1.13010(11) 0.46206(6) 0.0234(3) Uani 1 1 d . .
H26A H 0.117037 1.085594 0.501545 0.028 Uiso 1 1 calc R U
H26B H 0.018433 1.138428 0.458323 0.028 Uiso 1 1 calc R U
C27 C 0.66461(12) 1.20646(11) 0.11587(6) 0.0210(3) Uani 1 1 d . .
C28 C 0.73216(13) 1.31436(12) 0.10129(7) 0.0284(3) Uani 1 1 d . .
H28 H 0.798378 1.319406 0.068555 0.034 Uiso 1 1 calc R U
C29 C 0.69559(13) 1.41186(12) 0.13773(7) 0.0317(3) Uani 1 1 d . .
H29 H 0.738342 1.485120 0.129676 0.038 Uiso 1 1 calc R U
C30 C 0.59400(13) 1.40432(12) 0.18760(7) 0.0302(3) Uani 1 1 d . .
H30 H 0.571584 1.472683 0.211032 0.036 Uiso 1 1 calc R U
C31 C 0.52870(12) 1.29917(11) 0.20187(7) 0.0258(3) Uani 1 1 d . .
H31 H 0.462390 1.295547 0.234558 0.031 Uiso 1 1 calc R U
C32 C 0.56387(12) 1.19524(11) 0.16585(6) 0.0212(3) Uani 1 1 d . .
C33 C 0.52407(12) 1.07664(11) 0.16737(6) 0.0213(3) Uani 1 1 d . .
H33 H 0.459315 1.042671 0.195470 0.026 Uiso 1 1 calc R U
C34 C 0.60304(12) 0.89405(10) 0.10594(6) 0.0210(3) Uani 1 1 d . .
H34 H 0.693322 0.886717 0.099966 0.025 Uiso 1 1 calc R U
C35 C 0.53037(12) 0.83709(11) 0.03620(6) 0.0258(3) Uani 1 1 d . .
H35A H 0.566539 0.875164 -0.004140 0.031 Uiso 1 1 calc R U
H35B H 0.441150 0.846054 0.039708 0.031 Uiso 1 1 calc R U
C36 C 0.53961(13) 0.70735(11) 0.02330(7) 0.0294(3) Uani 1 1 d . .
H36A H 0.490756 0.671121 -0.020168 0.035 Uiso 1 1 calc R U
H36B H 0.628373 0.698994 0.015933 0.035 Uiso 1 1 calc R U
C37 C 0.48878(13) 0.64516(12) 0.08692(7) 0.0335(4) Uani 1 1 d . .
H37A H 0.499024 0.563903 0.078100 0.040 Uiso 1 1 calc R U
H37B H 0.398121 0.647651 0.091917 0.040 Uiso 1 1 calc R U
C38 C 0.56095(14) 0.70344(11) 0.15643(7) 0.0312(3) Uani 1 1 d . .
H38A H 0.649938 0.693667 0.153050 0.037 Uiso 1 1 calc R U
H38B H 0.524496 0.665461 0.196745 0.037 Uiso 1 1 calc R U
C39 C 0.55436(13) 0.83361(11) 0.17063(7) 0.0267(3) Uani 1 1 d . .
H39A H 0.466489 0.843630 0.179601 0.032 Uiso 1 1 calc R U
H39B H 0.606049 0.868984 0.213267 0.032 Uiso 1 1 calc R U
C40 C 0.14280(12) 1.17841(11) 0.13164(6) 0.0211(3) Uani 1 1 d . .
C41 C 0.22052(13) 1.28855(11) 0.12659(7) 0.0254(3) Uani 1 1 d . .
H41 H 0.298588 1.293199 0.103451 0.030 Uiso 1 1 calc R U
C42 C 0.17832(13) 1.38734(11) 0.15636(7) 0.0286(3) Uani 1 1 d . .
H42 H 0.228814 1.459705 0.153426 0.034 Uiso 1 1 calc R U
C43 C 0.05912(13) 1.38244(12) 0.19176(7) 0.0298(3) Uani 1 1 d . .
H43 H 0.033055 1.451778 0.210720 0.036 Uiso 1 1 calc R U
C44 C -0.01797(13) 1.27889(11) 0.19866(7) 0.0256(3) Uani 1 1 d . .
H44 H -0.095445 1.275902 0.222330 0.031 Uiso 1 1 calc R U
C45 C 0.02536(12) 1.17643(11) 0.16817(6) 0.0195(3) Uani 1 1 d . .
C46 C 0.15384(12) 1.06303(11) 0.10997(7) 0.0243(3) Uani 1 1 d . .
H46 H 0.220700 1.037017 0.084094 0.029 Uiso 1 1 calc R U
C47 C 0.01806(12) 0.86742(10) 0.12753(6) 0.0217(3) Uani 1 1 d . .
H47 H -0.049207 0.847747 0.162111 0.026 Uiso 1 1 calc R U
C48 C 0.13471(13) 0.81713(11) 0.14837(7) 0.0300(3) Uani 1 1 d . .
H48A H 0.166014 0.852746 0.196331 0.036 Uiso 1 1 calc R U
H48B H 0.202756 0.834146 0.114584 0.036 Uiso 1 1 calc R U
C49 C 0.09717(13) 0.68530(11) 0.14718(7) 0.0302(3) Uani 1 1 d . .
H49A H 0.172353 0.653093 0.158154 0.036 Uiso 1 1 calc R U
H49B H 0.035138 0.669282 0.184359 0.036 Uiso 1 1 calc R U
C50 C 0.04012(13) 0.62565(11) 0.07420(7) 0.0299(3) Uani 1 1 d . .
H50A H 0.010010 0.543464 0.077163 0.036 Uiso 1 1 calc R U
H50B H 0.106029 0.631467 0.038170 0.036 Uiso 1 1 calc R U
C51 C -0.07104(13) 0.68099(11) 0.05091(7) 0.0339(4) Uani 1 1 d . .
H51A H -0.142189 0.664310 0.082797 0.041 Uiso 1 1 calc R U
H51B H -0.099382 0.646292 0.002295 0.041 Uiso 1 1 calc R U
C52 C -0.03365(12) 0.81346(11) 0.05257(7) 0.0258(3) Uani 1 1 d . .
H52A H 0.031192 0.830864 0.017039 0.031 Uiso 1 1 calc R U
H52B H -0.107955 0.846202 0.040651 0.031 Uiso 1 1 calc R U
N1 N 0.54930(9) 0.95640(9) 0.35970(5) 0.0210(2) Uani 1 1 d . .
N2 N 0.43268(9) 0.90189(9) 0.32883(5) 0.0203(2) Uani 1 1 d . .
N3 N 0.07474(9) 0.94706(9) 0.37633(5) 0.0197(2) Uani 1 1 d . .
N4 N 0.11511(10) 0.85988(9) 0.40843(5) 0.0210(2) Uani 1 1 d . .
N5 N 0.59644(9) 1.01915(9) 0.12058(5) 0.0205(2) Uani 1 1 d . .
N6 N 0.68223(10) 1.09740(9) 0.08832(5) 0.0221(3) Uani 1 1 d . .
N7 N 0.04966(10) 0.99506(9) 0.13330(5) 0.0214(2) Uani 1 1 d . .
N8 N -0.03003(10) 1.06388(9) 0.16874(5) 0.0204(2) Uani 1 1 d . .
O1 O 0.35569(8) 0.95912(7) 0.29924(4) 0.0256(2) Uani 1 1 d . .
O2 O 0.20892(8) 0.88131(7) 0.45573(5) 0.0281(2) Uani 1 1 d . .
O3 O 0.76028(8) 1.06402(8) 0.03940(4) 0.0306(2) Uani 1 1 d . .
O4 O -0.13470(8) 1.01914(7) 0.19927(4) 0.0260(2) Uani 1 1 d . .

loop_
_atom_site_aniso_label
_atom_site_aniso_U_11
_atom_site_aniso_U_22
_atom_site_aniso_U_33
_atom_site_aniso_U_23
_atom_site_aniso_U_13
_atom_site_aniso_U_12
C1 0.0231(7) 0.0203(8) 0.0163(6) 0.0023(6) 0.0049(6) 0.0046(5)
C2 0.0226(8) 0.0290(8) 0.0230(7) 0.0034(6) 0.0007(6) 0.0007(6)
C3 0.0295(8) 0.0266(8) 0.0277(8) 0.0009(7) 0.0014(6) -0.0050(6)
C4 0.0369(9) 0.0188(8) 0.0271(7) 0.0047(6) 0.0058(7) 0.0033(6)
C5 0.0288(8) 0.0250(8) 0.0256(7) 0.0051(6) 0.0029(6) 0.0078(6)
C6 0.0226(8) 0.0244(8) 0.0194(7) 0.0027(6) 0.0024(6) 0.0049(6)
C7 0.0234(8) 0.0253(8) 0.0255(7) 0.0048(6) -0.0041(6) 0.0057(6)
C8 0.0254(8) 0.0167(7) 0.0210(7) 0.0024(6) -0.0023(6) 0.0031(5)
C9 0.0236(8) 0.0246(8) 0.0253(7) 0.0008(6) 0.0047(6) 0.0025(6)
C10 0.0359(9) 0.0267(9) 0.0320(8) -0.0032(7) 0.0077(7) 0.0052(6)
C11 0.0347(9) 0.0215(8) 0.0307(8) 0.0002(6) -0.0041(7) -0.0016(6)
C12 0.0295(8) 0.0269(8) 0.0351(8) 0.0053(7) 0.0054(7) 0.0002(6)
C13 0.0295(8) 0.0233(8) 0.0303(8) 0.0017(6) 0.0086(6) 0.0027(6)
C14 0.0182(7) 0.0200(8) 0.0199(7) 0.0017(6) 0.0021(6) 0.0010(5)
C15 0.0254(8) 0.0245(8) 0.0281(7) 0.0061(6) 0.0011(6) 0.0045(6)
C16 0.0302(8) 0.0216(8) 0.0360(8) 0.0037(7) 0.0051(7) 0.0031(6)
C17 0.0277(8) 0.0270(9) 0.0315(8) -0.0034(7) 0.0013(7) -0.0029(6)
C18 0.0231(8) 0.0329(9) 0.0232(7) 0.0007(7) -0.0021(6) 0.0017(6)
C19 0.0198(7) 0.0258(8) 0.0176(7) 0.0025(6) 0.0021(6) 0.0040(6)
C20 0.0201(7) 0.0277(8) 0.0172(7) 0.0036(6) -0.0031(6) 0.0047(6)
C21 0.0188(7) 0.0190(7) 0.0200(7) 0.0036(6) 0.0004(6) 0.0008(5)
C22 0.0274(8) 0.0267(8) 0.0202(7) 0.0058(6) -0.0002(6) 0.0037(6)
C23 0.0328(9) 0.0295(9) 0.0274(8) 0.0119(7) -0.0018(7) -0.0003(6)
C24 0.0314(9) 0.0225(8) 0.0410(9) 0.0053(7) -0.0017(7) 0.0018(6)
C25 0.0271(8) 0.0250(8) 0.0247(7) -0.0009(6) 0.0040(6) 0.0031(6)
C26 0.0254(8) 0.0250(8) 0.0196(7) 0.0037(6) 0.0023(6) 0.0032(6)
C27 0.0238(8) 0.0221(8) 0.0171(7) 0.0036(6) -0.0025(6) 0.0030(6)
C28 0.0298(8) 0.0295(9) 0.0257(7) 0.0091(7) 0.0005(6) 0.0004(6)
C29 0.0378(9) 0.0230(8) 0.0337(8) 0.0094(7) -0.0052(7) -0.0009(6)
C30 0.0404(9) 0.0243(8) 0.0265(8) 0.0009(6) -0.0040(7) 0.0092(7)
C31 0.0294(8) 0.0276(8) 0.0212(7) 0.0030(6) 0.0004(6) 0.0077(6)
C32 0.0237(7) 0.0234(8) 0.0168(6) 0.0031(6) -0.0016(6) 0.0047(6)
C33 0.0222(7) 0.0255(8) 0.0169(6) 0.0021(6) 0.0038(6) 0.0061(6)
C34 0.0236(7) 0.0201(8) 0.0199(7) 0.0014(6) 0.0021(6) 0.0065(5)
C35 0.0290(8) 0.0276(8) 0.0204(7) 0.0026(6) 0.0001(6) 0.0044(6)
C36 0.0348(9) 0.0281(8) 0.0237(7) -0.0031(6) -0.0044(6) 0.0063(6)
C37 0.0386(9) 0.0218(8) 0.0403(9) 0.0036(7) 0.0047(7) 0.0061(6)
C38 0.0466(9) 0.0255(8) 0.0247(7) 0.0065(7) 0.0079(7) 0.0126(7)
C39 0.0358(9) 0.0254(8) 0.0206(7) 0.0044(6) 0.0033(6) 0.0092(6)
C40 0.0247(8) 0.0238(8) 0.0160(6) 0.0048(6) 0.0007(6) 0.0059(6)
C41 0.0287(8) 0.0272(8) 0.0206(7) 0.0068(6) 0.0022(6) 0.0033(6)
C42 0.0381(9) 0.0219(8) 0.0259(7) 0.0075(6) -0.0011(7) 0.0023(6)
C43 0.0420(9) 0.0233(8) 0.0267(8) 0.0028(6) 0.0003(7) 0.0134(7)
C44 0.0291(8) 0.0278(8) 0.0224(7) 0.0044(6) 0.0017(6) 0.0110(6)
C45 0.0236(7) 0.0202(8) 0.0157(6) 0.0047(6) -0.0021(6) 0.0050(6)
C46 0.0253(8) 0.0259(8) 0.0224(7) 0.0044(6) 0.0074(6) 0.0057(6)
C47 0.0274(8) 0.0177(7) 0.0203(7) 0.0036(6) 0.0029(6) 0.0034(5)
C48 0.0359(9) 0.0243(8) 0.0302(8) 0.0017(6) -0.0099(7) 0.0079(6)
C49 0.0390(9) 0.0255(8) 0.0275(8) 0.0033(6) -0.0030(7) 0.0100(6)
C50 0.0417(9) 0.0227(8) 0.0253(8) 0.0017(6) 0.0036(7) 0.0067(6)
C51 0.0404(9) 0.0293(9) 0.0296(8) -0.0009(7) -0.0085(7) 0.0030(7)
C52 0.0284(8) 0.0264(8) 0.0227(7) 0.0031(6) -0.0034(6) 0.0057(6)
N1 0.0208(6) 0.0207(6) 0.0207(6) 0.0020(5) -0.0022(5) 0.0020(5)
N2 0.0177(6) 0.0234(7) 0.0196(6) 0.0023(5) 0.0001(5) 0.0036(5)
N3 0.0213(6) 0.0204(6) 0.0183(6) 0.0051(5) -0.0012(5) 0.0043(5)
N4 0.0232(6) 0.0210(6) 0.0201(6) 0.0060(5) -0.0028(5) 0.0053(5)
N5 0.0224(6) 0.0211(6) 0.0176(5) 0.0034(5) 0.0025(5) 0.0023(5)
N6 0.0231(6) 0.0250(7) 0.0179(6) 0.0043(5) 0.0051(5) 0.0022(5)
N7 0.0261(6) 0.0202(6) 0.0188(6) 0.0010(5) 0.0034(5) 0.0078(5)
N8 0.0213(6) 0.0232(7) 0.0181(5) 0.0035(5) 0.0018(5) 0.0067(5)
O1 0.0222(5) 0.0289(6) 0.0279(5) 0.0071(4) -0.0022(4) 0.0085(4)
O2 0.0271(5) 0.0295(6) 0.0274(5) 0.0067(4) -0.0123(4) 0.0017(4)
O3 0.0322(6) 0.0355(6) 0.0237(5) 0.0019(4) 0.0136(4) 0.0064(4)
O4 0.0201(5) 0.0316(6) 0.0278(5) 0.0087(4) 0.0064(4) 0.0045(4)

loop_
_atom_type_symbol
_atom_type_description
_atom_type_scat_dispersion_real
_atom_type_scat_dispersion_imag
_atom_type_scat_source
C C 0.0033 0.0016 'International Tables Vol C Tables 4.2.6.8 and 6.1.1.4'
H H 0.0000 0.0000 'International Tables Vol C Tables 4.2.6.8 and 6.1.1.4'
N N 0.0061 0.0033 'International Tables Vol C Tables 4.2.6.8 and 6.1.1.4'
O O 0.0106 0.0060 'International Tables Vol C Tables 4.2.6.8 and 6.1.1.4'

loop_
_geom_angle_atom_site_label_1
_geom_angle_atom_site_label_2
_geom_angle_atom_site_label_3
_geom_angle
N2 C1 C2 128.42(12)
N2 C1 C6 108.52(11)
C2 C1 C6 123.06(12)
C3 C2 C1 116.83(12)
C3 C2 H2 121.6
C1 C2 H2 121.6
C2 C3 C4 121.58(12)
C2 C3 H3 119.2
C4 C3 H3 119.2
C5 C4 C3 121.74(12)
C5 C4 H4 119.1
C3 C4 H4 119.1
C4 C5 C6 118.56(12)
C4 C5 H5 120.7
C6 C5 H5 120.7
C7 C6 C5 135.54(12)
C7 C6 C1 106.22(11)
C5 C6 C1 118.23(12)
N1 C7 C6 107.82(11)
N1 C7 H7 126.1
C6 C7 H7 126.1
N1 C8 C13 111.09(10)
N1 C8 C9 111.00(10)
C13 C8 C9 111.45(10)
N1 C8 H8 107.7
C13 C8 H8 107.7
C9 C8 H8 107.7
C8 C9 C10 109.27(10)
C8 C9 H9A 109.8
C10 C9 H9A 109.8
C8 C9 H9B 109.8
C10 C9 H9B 109.8
H9A C9 H9B 108.3
C11 C10 C9 111.14(11)
C11 C10 H10A 109.4
C9 C10 H10A 109.4
C11 C10 H10B 109.4
C9 C10 H10B 109.4
H10A C10 H10B 108.0
C12 C11 C10 110.95(11)
C12 C11 H11A 109.4
C10 C11 H11A 109.4
C12 C11 H11B 109.4
C10 C11 H11B 109.4
H11A C11 H11B 108.0
C11 C12 C13 111.53(10)
C11 C12 H12A 109.3
C13 C12 H12A 109.3
C11 C12 H12B 109.3
C13 C12 H12B 109.3
H12A C12 H12B 108.0
C8 C13 C12 109.45(10)
C8 C13 H13A 109.8
C12 C13 H13A 109.8
C8 C13 H13B 109.8
C12 C13 H13B 109.8
H13A C13 H13B 108.2
N4 C14 C15 128.76(12)
N4 C14 C19 108.02(11)
C15 C14 C19 123.21(12)
C16 C15 C14 116.71(12)
C16 C15 H15 121.6
C14 C15 H15 121.6
C15 C16 C17 121.79(13)
C15 C16 H16 119.1
C17 C16 H16 119.1
C18 C17 C16 121.54(12)
C18 C17 H17 119.2
C16 C17 H17 119.2
C17 C18 C19 118.67(12)
C17 C18 H18 120.7
C19 C18 H18 120.7
C20 C19 C14 106.82(11)
C20 C19 C18 135.12(12)
C14 C19 C18 118.06(12)
N3 C20 C19 107.46(10)
N3 C20 H20 126.3
C19 C20 H20 126.3
N3 C21 C22 110.47(9)
N3 C21 C26 111.85(9)
C22 C21 C26 111.67(10)
N3 C21 H21 107.5
C22 C21 H21 107.5
C26 C21 H21 107.5
C21 C22 C23 109.60(10)
C21 C22 H22A 109.8
C23 C22 H22A 109.8
C21 C22 H22B 109.8
C23 C22 H22B 109.8
H22A C22 H22B 108.2
C22 C23 C24 111.83(11)
C22 C23 H23A 109.2
C24 C23 H23A 109.2
C22 C23 H23B 109.2
C24 C23 H23B 109.2
H23A C23 H23B 107.9
C25 C24 C23 110.80(10)
C25 C24 H24A 109.5
C23 C24 H24A 109.5
C25 C24 H24B 109.5
C23 C24 H24B 109.5
H24A C24 H24B 108.1
C24 C25 C26 111.29(10)
C24 C25 H25A 109.4
C26 C25 H25A 109.4
C24 C25 H25B 109.4
C26 C25 H25B 109.4
H25A C25 H25B 108.0
C21 C26 C25 109.20(10)
C21 C26 H26A 109.8
C25 C26 H26A 109.8
C21 C26 H26B 109.8
C25 C26 H26B 109.8
H26A C26 H26B 108.3
N6 C27 C28 128.57(12)
N6 C27 C32 108.04(11)
C28 C27 C32 123.38(12)
C29 C28 C27 116.50(13)
C29 C28 H28 121.8
C27 C28 H28 121.8
C28 C29 C30 121.84(13)
C28 C29 H29 119.1
C30 C29 H29 119.1
C31 C30 C29 121.54(13)
C31 C30 H30 119.2
C29 C30 H30 119.2
C30 C31 C32 118.77(12)
C30 C31 H31 120.6
C32 C31 H31 120.6
C33 C32 C27 106.65(11)
C33 C32 C31 135.38(12)
C27 C32 C31 117.97(12)
N5 C33 C32 107.64(11)
N5 C33 H33 126.2
C32 C33 H33 126.2
N5 C34 C39 109.67(9)
N5 C34 C35 111.61(10)
C39 C34 C35 111.92(10)
N5 C34 H34 107.8
C39 C34 H34 107.8
C35 C34 H34 107.8
C34 C35 C36 109.77(10)
C34 C35 H35A 109.7
C36 C35 H35A 109.7
C34 C35 H35B 109.7
C36 C35 H35B 109.7
H35A C35 H35B 108.2
C37 C36 C35 111.42(11)
C37 C36 H36A 109.3
C35 C36 H36A 109.3
C37 C36 H36B 109.3
C35 C36 H36B 109.3
H36A C36 H36B 108.0
C36 C37 C38 110.31(11)
C36 C37 H37A 109.6
C38 C37 H37A 109.6
C36 C37 H37B 109.6
C38 C37 H37B 109.6
H37A C37 H37B 108.1
C37 C38 C39 111.75(11)
C37 C38 H38A 109.3
C39 C38 H38A 109.3
C37 C38 H38B 109.3
C39 C38 H38B 109.3
H38A C38 H38B 107.9
C34 C39 C38 110.37(10)
C34 C39 H39A 109.6
C38 C39 H39A 109.6
C34 C39 H39B 109.6
C38 C39 H39B 109.6
H39A C39 H39B 108.1
C46 C40 C45 106.60(11)
C46 C40 C41 135.11(12)
C45 C40 C41 118.27(11)
C42 C41 C40 118.68(12)
C42 C41 H41 120.7
C40 C41 H41 120.7
C41 C42 C43 121.67(12)
C41 C42 H42 119.2
C43 C42 H42 119.2
C44 C43 C42 121.77(12)
C44 C43 H43 119.1
C42 C43 H43 119.1
C43 C44 C45 116.81(12)
C43 C44 H44 121.6
C45 C44 H44 121.6
N8 C45 C44 128.91(12)
N8 C45 C40 108.29(11)
C44 C45 C40 122.79(12)
N7 C46 C40 107.57(11)
N7 C46 H46 126.2
C40 C46 H46 126.2
N7 C47 C52 111.74(9)
N7 C47 C48 110.29(10)
C52 C47 C48 111.24(10)
N7 C47 H47 107.8
C52 C47 H47 107.8
C48 C47 H47 107.8
C47 C48 C49 109.39(10)
C47 C48 H48A 109.8
C49 C48 H48A 109.8
C47 C48 H48B 109.8
C49 C48 H48B 109.8
H48A C48 H48B 108.2
C50 C49 C48 112.02(10)
C50 C49 H49A 109.2
C48 C49 H49A 109.2
C50 C49 H49B 109.2
C48 C49 H49B 109.2
H49A C49 H49B 107.9
C49 C50 C51 111.41(11)
C49 C50 H50A 109.3
C51 C50 H50A 109.3
C49 C50 H50B 109.3
C51 C50 H50B 109.3
H50A C50 H50B 108.0
C50 C51 C52 112.14(11)
C50 C51 H51A 109.2
C52 C51 H51A 109.2
C50 C51 H51B 109.2
C52 C51 H51B 109.2
H51A C51 H51B 107.9
C47 C52 C51 109.36(10)
C47 C52 H52A 109.8
C51 C52 H52A 109.8
C47 C52 H52B 109.8
C51 C52 H52B 109.8
H52A C52 H52B 108.3
C7 N1 N2 109.67(10)
C7 N1 C8 130.47(10)
N2 N1 C8 119.79(9)
O1 N2 C1 130.11(10)
O1 N2 N1 122.00(10)
C1 N2 N1 107.76(10)
C20 N3 N4 110.12(10)
C20 N3 C21 131.27(10)
N4 N3 C21 118.49(10)
O2 N4 C14 130.33(10)
O2 N4 N3 122.06(9)
C14 N4 N3 107.58(10)
C33 N5 N6 110.18(10)
C33 N5 C34 130.52(10)
N6 N5 C34 119.03(10)
O3 N6 C27 130.28(10)
O3 N6 N5 122.21(10)
C27 N6 N5 107.49(10)
C46 N7 N8 110.03(10)
C46 N7 C47 129.37(10)
N8 N7 C47 120.56(10)
O4 N8 C45 130.36(10)
O4 N8 N7 122.01(10)
C45 N8 N7 107.51(10)

loop_
_geom_bond_atom_site_label_1
_geom_bond_atom_site_label_2
_geom_bond_distance
C1 N2 1.3510(15)
C1 C2 1.4048(17)
C1 C6 1.4184(16)
C2 C3 1.3660(17)
C2 H2 0.9300
C3 C4 1.4198(18)
C3 H3 0.9300
C4 C5 1.3706(17)
C4 H4 0.9300
C5 C6 1.4171(17)
C5 H5 0.9300
C6 C7 1.3913(17)
C7 N1 1.3583(15)
C7 H7 0.9300
C8 N1 1.4681(15)
C8 C13 1.5214(17)
C8 C9 1.5255(16)
C8 H8 0.9800
C9 C10 1.5256(17)
C9 H9A 0.9700
C9 H9B 0.9700
C10 C11 1.5224(18)
C10 H10A 0.9700
C10 H10B 0.9700
C11 C12 1.5228(17)
C11 H11A 0.9700
C11 H11B 0.9700
C12 C13 1.5275(17)
C12 H12A 0.9700
C12 H12B 0.9700
C13 H13A 0.9700
C13 H13B 0.9700
C14 N4 1.3598(15)
C14 C15 1.4031(17)
C14 C19 1.4159(16)
C15 C16 1.3656(17)
C15 H15 0.9300
C16 C17 1.4208(18)
C16 H16 0.9300
C17 C18 1.3666(17)
C17 H17 0.9300
C18 C19 1.4227(17)
C18 H18 0.9300
C19 C20 1.3895(17)
C20 N3 1.3558(14)
C20 H20 0.9300
C21 N3 1.4671(15)
C21 C22 1.5229(16)
C21 C26 1.5248(16)
C21 H21 0.9800
C22 C23 1.5244(17)
C22 H22A 0.9700
C22 H22B 0.9700
C23 C24 1.5285(17)
C23 H23A 0.9700
C23 H23B 0.9700
C24 C25 1.5254(17)
C24 H24A 0.9700
C24 H24B 0.9700
C25 C26 1.5293(16)
C25 H25A 0.9700
C25 H25B 0.9700
C26 H26A 0.9700
C26 H26B 0.9700
C27 N6 1.3586(15)
C27 C28 1.4012(17)
C27 C32 1.4185(16)
C28 C29 1.3678(18)
C28 H28 0.9300
C29 C30 1.4224(18)
C29 H29 0.9300
C30 C31 1.3640(17)
C30 H30 0.9300
C31 C32 1.4212(17)
C31 H31 0.9300
C32 C33 1.3855(16)
C33 N5 1.3534(14)
C33 H33 0.9300
C34 N5 1.4700(15)
C34 C39 1.5233(16)
C34 C35 1.5261(16)
C34 H34 0.9800
C35 C36 1.5285(17)
C35 H35A 0.9700
C35 H35B 0.9700
C36 C37 1.5230(18)
C36 H36A 0.9700
C36 H36B 0.9700
C37 C38 1.5245(17)
C37 H37A 0.9700
C37 H37B 0.9700
C38 C39 1.5280(17)
C38 H38A 0.9700
C38 H38B 0.9700
C39 H39A 0.9700
C39 H39B 0.9700
C40 C46 1.3854(17)
C40 C45 1.4175(16)
C40 C41 1.4213(17)
C41 C42 1.3643(17)
C41 H41 0.9300
C42 C43 1.4217(18)
C42 H42 0.9300
C43 C44 1.3627(17)
C43 H43 0.9300
C44 C45 1.4108(16)
C44 H44 0.9300
C45 N8 1.3500(15)
C46 N7 1.3531(15)
C46 H46 0.9300
C47 N7 1.4657(15)
C47 C52 1.5194(16)
C47 C48 1.5270(16)
C47 H47 0.9800
C48 C49 1.5251(17)
C48 H48A 0.9700
C48 H48B 0.9700
C49 C50 1.5219(17)
C49 H49A 0.9700
C49 H49B 0.9700
C50 C51 1.5260(18)
C50 H50A 0.9700
C50 H50B 0.9700
C51 C52 1.5312(17)
C51 H51A 0.9700
C51 H51B 0.9700
C52 H52A 0.9700
C52 H52B 0.9700
N1 N2 1.3780(13)
N2 O1 1.3042(12)
N3 N4 1.3753(13)
N4 O2 1.2978(12)
N5 N6 1.3737(13)
N6 O3 1.3004(12)
N7 N8 1.3778(13)
N8 O4 1.3068(12)

loop_
_geom_hbond_atom_site_label_D
_geom_hbond_atom_site_label_H
_geom_hbond_atom_site_label_A
_geom_hbond_distance_DH
_geom_hbond_distance_HA
_geom_hbond_distance_DA
_geom_hbond_angle_DHA
_geom_hbond_site_symmetry_A
_geom_hbond_publ_flag
C46 H46 O3 0.93 2.48 3.1967(15) 134.3 2_675 yes
C52 H52A O3 0.97 2.63 3.5516(15) 158.9 2_675 yes
C20 H20 O4 0.93 2.38 3.2625(15) 158.7 . yes
C21 H21 O1 0.98 2.50 3.1314(15) 122.0 . yes
C20 H20 O4 0.93 2.38 3.2625(15) 158.7 . yes
C9 H9A O2 0.97 2.51 3.3712(15) 148.1 2_676 yes
C13 H13A O4 0.97 2.50 3.4564(15) 166.9 1_655 yes
C52 H52A O3 0.97 2.63 3.5516(15) 158.9 2_675 yes
C46 H46 O3 0.93 2.48 3.1967(15) 134.3 2_675 yes
C33 H33 O1 0.93 2.46 3.3426(15) 159.2 . yes

loop_
_geom_torsion_atom_site_label_1
_geom_torsion_atom_site_label_2
_geom_torsion_atom_site_label_3
_geom_torsion_atom_site_label_4
_geom_torsion
N2 C1 C2 C3 179.39(11)
C6 C1 C2 C3 -0.11(18)
C1 C2 C3 C4 -0.39(18)
C2 C3 C4 C5 0.43(19)
C3 C4 C5 C6 0.05(19)
C4 C5 C6 C7 -179.85(13)
C4 C5 C6 C1 -0.52(17)
N2 C1 C6 C7 0.49(13)
C2 C1 C6 C7 -179.92(11)
N2 C1 C6 C5 -179.02(10)
C2 C1 C6 C5 0.57(18)
C5 C6 C7 N1 178.77(13)
C1 C6 C7 N1 -0.62(14)
N1 C8 C9 C10 -176.69(10)
C13 C8 C9 C10 58.92(14)
C8 C9 C10 C11 -57.23(14)
C9 C10 C11 C12 56.06(15)
C10 C11 C12 C13 -55.51(15)
N1 C8 C13 C12 177.39(10)
C9 C8 C13 C12 -58.26(14)
C11 C12 C13 C8 56.12(14)
N4 C14 C15 C16 -179.20(12)
C19 C14 C15 C16 -0.70(18)
C14 C15 C16 C17 -0.42(19)
C15 C16 C17 C18 0.7(2)
C16 C17 C18 C19 0.20(19)
N4 C14 C19 C20 0.28(13)
C15 C14 C19 C20 -178.50(11)
N4 C14 C19 C18 -179.69(10)
C15 C14 C19 C18 1.54(18)
C17 C18 C19 C20 178.81(13)
C17 C18 C19 C14 -1.24(17)
C14 C19 C20 N3 -0.15(13)
C18 C19 C20 N3 179.81(13)
N3 C21 C22 C23 -176.80(10)
C26 C21 C22 C23 58.04(13)
C21 C22 C23 C24 -55.69(14)
C22 C23 C24 C25 55.05(14)
C23 C24 C25 C26 -55.72(14)
N3 C21 C26 C25 176.83(10)
C22 C21 C26 C25 -58.78(13)
C24 C25 C26 C21 57.18(13)
N6 C27 C28 C29 -178.97(12)
C32 C27 C28 C29 -0.56(18)
C27 C28 C29 C30 -0.25(18)
C28 C29 C30 C31 0.5(2)
C29 C30 C31 C32 0.10(19)
N6 C27 C32 C33 0.66(13)
C28 C27 C32 C33 -178.03(11)
N6 C27 C32 C31 179.81(10)
C28 C27 C32 C31 1.12(18)
C30 C31 C32 C33 177.99(13)
C30 C31 C32 C27 -0.85(17)
C27 C32 C33 N5 -0.26(13)
C31 C32 C33 N5 -179.19(13)
N5 C34 C35 C36 -179.88(10)
C39 C34 C35 C36 -56.55(14)
C34 C35 C36 C37 57.03(14)
C35 C36 C37 C38 -56.96(15)
C36 C37 C38 C39 55.98(15)
N5 C34 C39 C38 -179.82(10)
C35 C34 C39 C38 55.75(14)
C37 C38 C39 C34 -55.27(15)
C46 C40 C41 C42 -178.68(13)
C45 C40 C41 C42 -0.65(17)
C40 C41 C42 C43 -0.24(18)
C41 C42 C43 C44 0.99(19)
C42 C43 C44 C45 -0.76(18)
C43 C44 C45 N8 178.27(11)
C43 C44 C45 C40 -0.17(18)
C46 C40 C45 N8 0.70(13)
C41 C40 C45 N8 -177.84(10)
C46 C40 C45 C44 179.43(11)
C41 C40 C45 C44 0.88(17)
C45 C40 C46 N7 -0.99(13)
C41 C40 C46 N7 177.19(13)
N7 C47 C48 C49 176.01(10)
C52 C47 C48 C49 -59.42(14)
C47 C48 C49 C50 56.17(14)
C48 C49 C50 C51 -53.51(15)
C49 C50 C51 C52 53.19(15)
N7 C47 C52 C51 -177.23(10)
C48 C47 C52 C51 59.02(14)
C50 C51 C52 C47 -55.62(14)
C6 C7 N1 N2 0.53(14)
C6 C7 N1 C8 177.36(11)
C13 C8 N1 C7 38.10(17)
C9 C8 N1 C7 -86.51(15)
C13 C8 N1 N2 -145.34(11)
C9 C8 N1 N2 90.06(12)
C2 C1 N2 O1 -3.9(2)
C6 C1 N2 O1 175.65(11)
C2 C1 N2 N1 -179.74(12)
C6 C1 N2 N1 -0.18(12)
C7 N1 N2 O1 -176.45(10)
C8 N1 N2 O1 6.32(15)
C7 N1 N2 C1 -0.22(13)
C8 N1 N2 C1 -177.44(9)
C19 C20 N3 N4 -0.03(13)
C19 C20 N3 C21 175.95(11)
C22 C21 N3 C20 -24.13(17)
C26 C21 N3 C20 100.92(14)
C22 C21 N3 N4 151.58(10)
C26 C21 N3 N4 -83.37(12)
C15 C14 N4 O2 -3.6(2)
C19 C14 N4 O2 177.75(11)
C15 C14 N4 N3 178.39(11)
C19 C14 N4 N3 -0.29(13)
C20 N3 N4 O2 -178.04(10)
C21 N3 N4 O2 5.40(15)
C20 N3 N4 C14 0.21(12)
C21 N3 N4 C14 -176.36(9)
C32 C33 N5 N6 -0.24(13)
C32 C33 N5 C34 173.67(11)
C39 C34 N5 C33 -22.21(17)
C35 C34 N5 C33 102.40(14)
C39 C34 N5 N6 151.25(10)
C35 C34 N5 N6 -84.15(13)
C28 C27 N6 O3 -3.8(2)
C32 C27 N6 O3 177.56(11)
C28 C27 N6 N5 177.80(11)
C32 C27 N6 N5 -0.80(13)
C33 N5 N6 O3 -177.86(10)
C34 N5 N6 O3 7.44(15)
C33 N5 N6 C27 0.66(13)
C34 N5 N6 C27 -174.05(9)
C40 C46 N7 N8 0.94(13)
C40 C46 N7 C47 -176.79(11)
C52 C47 N7 C46 -78.76(15)
C48 C47 N7 C46 45.52(16)
C52 C47 N7 N8 103.72(12)
C48 C47 N7 N8 -132.00(11)
C44 C45 N8 O4 -2.7(2)
C40 C45 N8 O4 175.89(10)
C44 C45 N8 N7 -178.76(11)
C40 C45 N8 N7 -0.14(12)
C46 N7 N8 O4 -176.93(10)
C47 N7 N8 O4 1.03(15)
C46 N7 N8 C45 -0.50(12)
C47 N7 N8 C45 177.46(10)
